data_7020185
loop_
_publ_author_name
'Gao, Shang'
'Fan, Jiangli'
'Sun, Shiguo'
'Song, Fengling'
'Peng, Xiaojun'
'Duan, Qian'
'Jiang, Dayong'
'Liang, Qingcheng'

_publ_section_title
;
 Di/mono-nuclear iron(I)/(II) complexes as functional models for the 2Fe2S
 subunit and distal Fe moiety of the active site of [FeFe] hydrogenases:
 protonations, molecular structures and electrochemical properties.
;
_journal_issue 39
_journal_name_full 'Dalton transactions (Cambridge, England : 2003)'
_journal_page_first 12064
_journal_page_last 12074
_journal_paper_doi 10.1039/c2dt30934c
_journal_volume 41
_journal_year 2012
_chemical_formula_moiety 'C14 H22 F6 Fe N2 O8 P2 S4'
_chemical_formula_sum 'C14 H22 F6 Fe N2 O8 P2 S4'
_chemical_formula_weight 706.41
_chemical_name_systematic
;
?
;
_space_group_IT_number 14
_symmetry_cell_setting monoclinic
_symmetry_space_group_name_Hall '-P 2ybc'
_symmetry_space_group_name_H-M 'P 1 21/c 1'
_atom_sites_solution_hydrogens geom
_atom_sites_solution_primary direct
_atom_sites_solution_secondary difmap
_audit_creation_method SHELXL-97
_cell_angle_alpha 90.00
_cell_angle_beta 103.326(10)
_cell_angle_gamma 90.00
_cell_formula_units_Z 4
_cell_length_a 7.0142(13)
_cell_length_b 18.985(3)
_cell_length_c 21.124(3)
_cell_measurement_reflns_used 1331
_cell_measurement_temperature 293(2)
_cell_measurement_theta_max 23.29
_cell_measurement_theta_min 2.25
_cell_volume 2737.2(8)
_computing_cell_refinement 'Bruker SMART'
_computing_data_collection 'Bruker SMART'
_computing_data_reduction 'Bruker SAINT'
_computing_molecular_graphics 'Bruker SHELXTL'
_computing_publication_material 'Bruker SHELXTL'
_computing_structure_refinement 'SHELXL-97 (Sheldrick, 1997)'
_computing_structure_solution 'SHELXS-97 (Sheldrick, 1990)'
_diffrn_ambient_temperature 293(2)
_diffrn_measured_fraction_theta_full 0.999
_diffrn_measured_fraction_theta_max 0.999
_diffrn_measurement_device_type 'CCD area detector'
_diffrn_measurement_method 'phi and omega scans'
_diffrn_radiation_monochromator graphite
_diffrn_radiation_source 'fine-focus sealed tube'
_diffrn_radiation_type MoK\a
_diffrn_radiation_wavelength 0.71073
_diffrn_reflns_av_R_equivalents 0.1347
_diffrn_reflns_av_sigmaI/netI 0.1618
_diffrn_reflns_limit_h_max 7
_diffrn_reflns_limit_h_min -8
_diffrn_reflns_limit_k_max 22
_diffrn_reflns_limit_k_min -21
_diffrn_reflns_limit_l_max 25
_diffrn_reflns_limit_l_min -25
_diffrn_reflns_number 15205
_diffrn_reflns_theta_full 25.50
_diffrn_reflns_theta_max 25.50
_diffrn_reflns_theta_min 1.98
_exptl_absorpt_coefficient_mu 1.055
_exptl_absorpt_correction_T_max 0.9018
_exptl_absorpt_correction_T_min 0.9018
_exptl_absorpt_correction_type multi-scan
_exptl_absorpt_process_details SADABS
_exptl_crystal_colour red
_exptl_crystal_density_diffrn 1.714
_exptl_crystal_density_method 'not measured'
_exptl_crystal_description block
_exptl_crystal_F_000 1432
_exptl_crystal_size_max 0.10
_exptl_crystal_size_mid 0.10
_exptl_crystal_size_min 0.10
_refine_diff_density_max 0.759
_refine_diff_density_min -0.567
_refine_diff_density_rms 0.121
_refine_ls_extinction_method none
_refine_ls_goodness_of_fit_ref 0.961
_refine_ls_hydrogen_treatment constr
_refine_ls_matrix_type full
_refine_ls_number_parameters 356
_refine_ls_number_reflns 5092
_refine_ls_number_restraints 55
_refine_ls_restrained_S_all 0.956
_refine_ls_R_factor_all 0.1390
_refine_ls_R_factor_gt 0.0695
_refine_ls_shift/su_max 0.000
_refine_ls_shift/su_mean 0.000
_refine_ls_structure_factor_coef Fsqd
_refine_ls_weighting_details 'calc w=1/[\s^2^(Fo^2^)+(0.0491P)^2^+0.0000P] where P=(Fo^2^+2Fc^2^)/3'
_refine_ls_weighting_scheme calc
_refine_ls_wR_factor_gt 0.1330
_refine_ls_wR_factor_ref 0.1500
_reflns_number_gt 2818
_reflns_number_total 5092
_reflns_threshold_expression >2sigma(I)
_cod_data_source_file c2dt30934c.txt
_cod_data_source_block (2NH)2
_cod_original_sg_symbol_H-M P21/c
_cod_database_code 7020185

loop_
_symmetry_equiv_pos_as_xyz
'x, y, z'
'-x, y+1/2, -z+1/2'
'-x, -y, -z'
'x, -y-1/2, z-1/2'

loop_
_atom_site_label
_atom_site_type_symbol
_atom_site_fract_x
_atom_site_fract_y
_atom_site_fract_z
_atom_site_U_iso_or_equiv
_atom_site_adp_type
_atom_site_occupancy
_atom_site_symmetry_multiplicity
_atom_site_calc_flag
_atom_site_refinement_flags
Fe1 Fe 0.39115(13) 0.29615(5) 0.10858(4) 0.0200(2) Uani 1 1 d .
S1 S 0.2519(2) 0.26897(8) 0.19405(7) 0.0228(4) Uani 1 1 d .
S2 S 0.6770(2) 0.32564(9) 0.18113(7) 0.0252(4) Uani 1 1 d .
P1 P 0.4889(3) 0.17968(9) 0.11010(8) 0.0270(4) Uani 1 1 d .
P2 P 0.2867(3) 0.41114(9) 0.11247(8) 0.0236(4) Uani 1 1 d .
O1 O 0.0254(8) 0.2605(2) 0.0162(2) 0.0387(13) Uani 1 1 d .
O2 O 0.5969(7) 0.3314(2) 0.0069(2) 0.0371(12) Uani 1 1 d .
N1 N 0.4246(8) 0.2584(3) 0.3191(2) 0.0259(13) Uani 1 1 d .
H1A H 0.3130 0.2430 0.3234 0.053(10) Uiso 1 1 d RU
N2 N 0.7719(8) 0.3094(3) 0.3089(2) 0.0275(13) Uani 1 1 d .
H2A H 0.8835 0.3266 0.3065 0.055(10) Uiso 1 1 d RU
C1 C 0.6327(12) 0.1448(4) 0.1856(3) 0.046(2) Uani 1 1 d .
H1B H 0.6635 0.0963 0.1797 0.056(8) Uiso 1 1 d RU
H1C H 0.5596 0.1483 0.2186 0.056(8) Uiso 1 1 d RU
H1D H 0.7518 0.1714 0.1985 0.056(8) Uiso 1 1 d RU
C2 C 0.2883(11) 0.1173(4) 0.0912(3) 0.042(2) Uani 1 1 d .
H2B H 0.3395 0.0703 0.0927 0.056(8) Uiso 1 1 d RU
H2C H 0.2101 0.1268 0.0484 0.057(8) Uiso 1 1 d RU
H2D H 0.2090 0.1219 0.1224 0.057(8) Uiso 1 1 d RU
C3 C 0.6329(11) 0.1580(4) 0.0522(3) 0.044(2) Uani 1 1 d .
H3B H 0.6675 0.1090 0.0560 0.055(8) Uiso 1 1 d RU
H3C H 0.7499 0.1860 0.0609 0.055(8) Uiso 1 1 d RU
H3D H 0.5582 0.1675 0.0089 0.056(8) Uiso 1 1 d RU
C4 C 0.0293(10) 0.4243(3) 0.0773(3) 0.0369(19) Uani 1 1 d .
H4B H -0.0033 0.4730 0.0806 0.022(6) Uiso 1 1 d RU
H4C H -0.0460 0.3960 0.1004 0.023(7) Uiso 1 1 d RU
H4D H 0.0002 0.4106 0.0324 0.022(7) Uiso 1 1 d RU
C5 C 0.3980(11) 0.4727(4) 0.0672(3) 0.0371(19) Uani 1 1 d .
H5A H 0.3474 0.5190 0.0712 0.022(6) Uiso 1 1 d RU
H5B H 0.3689 0.4592 0.0222 0.023(7) Uiso 1 1 d RU
H5C H 0.5373 0.4726 0.0841 0.022(7) Uiso 1 1 d RU
C6 C 0.3228(11) 0.4508(3) 0.1929(3) 0.0321(17) Uani 1 1 d .
H6A H 0.2746 0.4983 0.1889 0.022(7) Uiso 1 1 d RU
H6B H 0.4600 0.4509 0.2134 0.022(7) Uiso 1 1 d RU
H6C H 0.2531 0.4240 0.2188 0.021(7) Uiso 1 1 d RU
C7 C 0.1694(10) 0.2743(3) 0.0521(3) 0.0239(15) Uani 1 1 d .
C8 C 0.5112(10) 0.3176(3) 0.0458(3) 0.0249(16) Uani 1 1 d .
C9 C 0.6318(9) 0.3038(3) 0.2540(3) 0.0211(15) Uani 1 1 d .
C10 C 0.4417(9) 0.2770(3) 0.2592(3) 0.0190(14) Uani 1 1 d .
C11 C 0.5748(11) 0.2627(3) 0.3737(3) 0.0323(18) Uani 1 1 d .
H11A H 0.5562 0.2474 0.4137 0.051(11) Uiso 1 1 d RU
C12 C 0.7464(11) 0.2890(4) 0.3688(3) 0.0332(17) Uani 1 1 d .
H12B H 0.8484 0.2936 0.4055 0.055(11) Uiso 1 1 d RU
S3 S 0.2281(3) 0.39946(10) 0.37786(8) 0.0341(5) Uani 1 1 d .
F1 F 0.1674(9) 0.4922(2) 0.4627(2) 0.0720(16) Uani 1 1 d .
F2 F 0.0608(8) 0.5230(2) 0.3633(2) 0.0709(15) Uani 1 1 d .
F3 F -0.0932(8) 0.4441(2) 0.4049(2) 0.0726(15) Uani 1 1 d .
O3 O 0.4092(8) 0.4331(3) 0.3766(2) 0.0601(17) Uani 1 1 d .
O4 O 0.1108(7) 0.3793(2) 0.31418(19) 0.0370(12) Uani 1 1 d .
O5 O 0.2360(8) 0.3457(2) 0.4268(2) 0.0490(15) Uani 1 1 d .
C13 C 0.0828(13) 0.4678(4) 0.4033(4) 0.046(2) Uani 1 1 d .
S4 S 0.0725(3) 0.13240(9) 0.36498(8) 0.0294(4) Uani 1 1 d .
F4 F 0.3632(7) 0.0950(2) 0.3155(2) 0.0673(15) Uani 1 1 d .
F5 F 0.0892(9) 0.0948(3) 0.2482(2) 0.100(2) Uani 1 1 d .
F6 F 0.1661(7) 0.0116(2) 0.3179(2) 0.0601(13) Uani 1 1 d .
O6 O 0.1906(10) 0.1136(3) 0.4266(2) 0.083(2) Uani 1 1 d .
O7 O 0.0943(8) 0.2028(2) 0.3438(3) 0.0590(16) Uani 1 1 d .
O8 O -0.1255(8) 0.1116(3) 0.3525(3) 0.0662(18) Uani 1 1 d .
C14 C 0.1756(12) 0.0808(4) 0.3089(3) 0.0399(19) Uani 1 1 d .

loop_
_atom_site_aniso_label
_atom_site_aniso_U_11
_atom_site_aniso_U_22
_atom_site_aniso_U_33
_atom_site_aniso_U_23
_atom_site_aniso_U_13
_atom_site_aniso_U_12
Fe1 0.0247(5) 0.0236(5) 0.0119(4) 0.0002(4) 0.0048(4) -0.0022(4)
S1 0.0262(10) 0.0277(10) 0.0154(8) 0.0008(7) 0.0068(7) -0.0039(7)
S2 0.0270(10) 0.0341(10) 0.0152(8) -0.0001(7) 0.0061(7) -0.0062(7)
P1 0.0394(11) 0.0231(10) 0.0184(9) 0.0007(8) 0.0064(8) 0.0030(8)
P2 0.0333(11) 0.0218(10) 0.0165(9) 0.0020(7) 0.0073(8) -0.0012(8)
O1 0.046(3) 0.038(3) 0.027(3) -0.007(2) -0.001(3) -0.007(2)
O2 0.053(3) 0.042(3) 0.020(2) 0.000(2) 0.015(2) -0.008(2)
N1 0.036(4) 0.025(3) 0.018(3) 0.002(2) 0.011(3) 0.000(2)
N2 0.035(4) 0.033(4) 0.015(3) 0.003(2) 0.005(3) 0.002(3)
C1 0.071(6) 0.039(5) 0.019(4) 0.001(3) -0.008(4) 0.020(4)
C2 0.063(6) 0.023(4) 0.044(5) -0.006(3) 0.017(4) -0.011(4)
C3 0.054(6) 0.045(5) 0.036(4) -0.003(4) 0.016(4) 0.006(4)
C4 0.041(5) 0.027(4) 0.041(4) -0.006(3) 0.006(4) 0.002(3)
C5 0.058(5) 0.032(5) 0.025(4) -0.003(3) 0.016(4) -0.008(4)
C6 0.051(5) 0.020(4) 0.027(4) 0.004(3) 0.012(4) 0.006(3)
C7 0.032(4) 0.024(4) 0.018(3) 0.003(3) 0.011(3) 0.004(3)
C8 0.030(4) 0.024(4) 0.019(4) -0.004(3) 0.002(3) -0.008(3)
C9 0.029(4) 0.020(4) 0.013(3) -0.003(3) 0.003(3) -0.002(3)
C10 0.025(4) 0.017(4) 0.015(3) -0.001(3) 0.006(3) -0.001(3)
C11 0.048(5) 0.033(4) 0.013(3) 0.012(3) 0.002(4) -0.003(3)
C12 0.043(5) 0.042(5) 0.014(3) -0.001(3) 0.006(3) 0.005(4)
S3 0.0414(12) 0.0348(11) 0.0257(10) -0.0061(8) 0.0073(9) -0.0036(8)
F1 0.150(5) 0.031(3) 0.039(3) -0.016(2) 0.031(3) -0.009(3)
F2 0.121(5) 0.037(3) 0.057(3) 0.015(2) 0.026(3) 0.015(3)
F3 0.079(4) 0.049(3) 0.104(4) -0.017(3) 0.049(3) -0.002(3)
O3 0.054(4) 0.072(4) 0.055(4) -0.014(3) 0.014(3) -0.026(3)
O4 0.042(3) 0.050(3) 0.019(2) -0.011(2) 0.008(2) -0.013(2)
O5 0.086(5) 0.034(3) 0.025(3) 0.004(2) 0.009(3) 0.009(3)
C13 0.072(7) 0.022(5) 0.045(5) 0.003(4) 0.016(5) -0.008(4)
S4 0.0377(12) 0.0257(10) 0.0255(9) -0.0011(8) 0.0086(8) -0.0034(8)
F4 0.066(4) 0.040(3) 0.112(4) 0.004(3) 0.054(3) 0.008(2)
F5 0.157(6) 0.115(5) 0.024(3) -0.006(3) 0.014(3) 0.073(4)
F6 0.083(4) 0.022(3) 0.082(3) -0.009(2) 0.032(3) 0.001(2)
O6 0.129(6) 0.089(5) 0.020(3) 0.001(3) -0.004(3) 0.044(4)
O7 0.071(4) 0.021(3) 0.101(4) 0.011(3) 0.052(4) 0.003(3)
O8 0.050(4) 0.046(4) 0.115(5) -0.027(3) 0.044(4) -0.021(3)
C14 0.059(6) 0.029(5) 0.032(4) 0.011(3) 0.011(4) 0.008(4)

loop_
_atom_type_symbol
_atom_type_description
_atom_type_scat_dispersion_real
_atom_type_scat_dispersion_imag
_atom_type_scat_source
C C 0.0033 0.0016 'International Tables Vol C Tables 4.2.6.8 and 6.1.1.4'
H H 0.0000 0.0000 'International Tables Vol C Tables 4.2.6.8 and 6.1.1.4'
F F 0.0171 0.0103 'International Tables Vol C Tables 4.2.6.8 and 6.1.1.4'
Fe Fe 0.3463 0.8444 'International Tables Vol C Tables 4.2.6.8 and 6.1.1.4'
N N 0.0061 0.0033 'International Tables Vol C Tables 4.2.6.8 and 6.1.1.4'
O O 0.0106 0.0060 'International Tables Vol C Tables 4.2.6.8 and 6.1.1.4'
P P 0.1023 0.0942 'International Tables Vol C Tables 4.2.6.8 and 6.1.1.4'
S S 0.1246 0.1234 'International Tables Vol C Tables 4.2.6.8 and 6.1.1.4'

loop_
_geom_angle_atom_site_label_1
_geom_angle_atom_site_label_2
_geom_angle_atom_site_label_3
_geom_angle
C8 Fe1 C7 92.6(3)
C8 Fe1 S2 87.2(2)
C7 Fe1 S2 179.4(2)
C8 Fe1 S1 176.8(2)
C7 Fe1 S1 90.6(2)
S2 Fe1 S1 89.68(6)
C8 Fe1 P2 91.1(2)
C7 Fe1 P2 90.5(2)
S2 Fe1 P2 88.92(7)
S1 Fe1 P2 89.35(7)
C8 Fe1 P1 92.3(2)
C7 Fe1 P1 89.8(2)
S2 Fe1 P1 90.76(7)
S1 Fe1 P1 87.29(7)
P2 Fe1 P1 176.63(7)
C10 S1 Fe1 102.8(2)
C9 S2 Fe1 103.3(2)
C1 P1 C3 103.2(4)
C1 P1 C2 101.7(4)
C3 P1 C2 103.2(3)
C1 P1 Fe1 117.8(2)
C3 P1 Fe1 114.8(3)
C2 P1 Fe1 114.1(3)
C5 P2 C4 102.0(3)
C5 P2 C6 104.1(3)
C4 P2 C6 103.7(3)
C5 P2 Fe1 114.5(2)
C4 P2 Fe1 114.3(2)
C6 P2 Fe1 116.5(2)
C10 N1 C11 123.9(6)
C10 N1 H1A 118.0
C11 N1 H1A 118.1
C9 N2 C12 123.3(6)
C9 N2 H2A 118.3
C12 N2 H2A 118.3
P1 C1 H1B 109.6
P1 C1 H1C 109.5
H1B C1 H1C 109.5
P1 C1 H1D 109.3
H1B C1 H1D 109.5
H1C C1 H1D 109.5
P1 C2 H2B 109.6
P1 C2 H2C 109.4
H2B C2 H2C 109.5
P1 C2 H2D 109.4
H2B C2 H2D 109.5
H2C C2 H2D 109.5
P1 C3 H3B 109.6
P1 C3 H3C 109.3
H3B C3 H3C 109.5
P1 C3 H3D 109.5
H3B C3 H3D 109.5
H3C C3 H3D 109.5
P2 C4 H4B 109.6
P2 C4 H4C 109.3
H4B C4 H4C 109.5
P2 C4 H4D 109.5
H4B C4 H4D 109.5
H4C C4 H4D 109.5
P2 C5 H5A 109.5
P2 C5 H5B 109.5
H5A C5 H5B 109.5
P2 C5 H5C 109.3
H5A C5 H5C 109.5
H5B C5 H5C 109.5
P2 C6 H6A 109.5
P2 C6 H6B 109.4
H6A C6 H6B 109.5
P2 C6 H6C 109.5
H6A C6 H6C 109.5
H6B C6 H6C 109.5
O1 C7 Fe1 179.3(6)
O2 C8 Fe1 177.1(6)
N2 C9 C10 117.7(5)
N2 C9 S2 120.9(5)
C10 C9 S2 121.4(4)
N1 C10 C9 116.4(5)
N1 C10 S1 121.3(5)
C9 C10 S1 122.4(4)
C12 C11 N1 119.3(6)
C12 C11 H11A 120.5
N1 C11 H11A 120.2
C11 C12 N2 119.4(6)
C11 C12 H12B 120.4
N2 C12 H12B 120.2
O3 S3 O5 116.2(3)
O3 S3 O4 114.6(3)
O5 S3 O4 113.3(3)
O3 S3 C13 104.5(4)
O5 S3 C13 103.0(3)
O4 S3 C13 103.1(3)
F3 C13 F2 108.2(7)
F3 C13 F1 108.0(7)
F2 C13 F1 106.5(6)
F3 C13 S3 110.9(5)
F2 C13 S3 111.5(6)
F1 C13 S3 111.6(6)
O8 S4 O6 116.3(4)
O8 S4 O7 112.1(3)
O6 S4 O7 116.2(4)
O8 S4 C14 104.5(4)
O6 S4 C14 103.2(3)
O7 S4 C14 102.3(3)
F5 C14 F4 106.7(7)
F5 C14 F6 108.2(6)
F4 C14 F6 105.6(6)
F5 C14 S4 111.4(5)
F4 C14 S4 111.0(5)
F6 C14 S4 113.5(5)

loop_
_geom_bond_atom_site_label_1
_geom_bond_atom_site_label_2
_geom_bond_distance
Fe1 C8 1.774(7)
Fe1 C7 1.777(7)
Fe1 S2 2.2950(18)
Fe1 S1 2.3007(18)
Fe1 P2 2.3102(19)
Fe1 P1 2.313(2)
S1 C10 1.686(6)
S2 C9 1.693(6)
P1 C1 1.804(6)
P1 C3 1.805(7)
P1 C2 1.811(7)
P2 C5 1.797(7)
P2 C4 1.804(7)
P2 C6 1.822(6)
O1 C7 1.146(7)
O2 C8 1.155(7)
N1 C10 1.346(7)
N1 C11 1.374(7)
N1 H1A 0.8600
N2 C9 1.341(7)
N2 C12 1.373(8)
N2 H2A 0.8600
C1 H1B 0.9601
C1 H1C 0.9599
C1 H1D 0.9599
C2 H2B 0.9599
C2 H2C 0.9600
C2 H2D 0.9599
C3 H3B 0.9600
C3 H3C 0.9599
C3 H3D 0.9600
C4 H4B 0.9599
C4 H4C 0.9601
C4 H4D 0.9600
C5 H5A 0.9600
C5 H5B 0.9599
C5 H5C 0.9600
C6 H6A 0.9599
C6 H6B 0.9600
C6 H6C 0.9600
C9 C10 1.455(8)
C11 C12 1.330(9)
C11 H11A 0.9300
C12 H12B 0.9300
S3 O3 1.427(5)
S3 O5 1.445(5)
S3 O4 1.457(4)
S3 C13 1.807(8)
F1 C13 1.340(8)
F2 C13 1.334(8)
F3 C13 1.321(9)
S4 O8 1.409(6)
S4 O6 1.419(5)
S4 O7 1.428(5)
S4 C14 1.812(8)
F4 C14 1.319(9)
F5 C14 1.313(8)
F6 C14 1.330(8)
